data_7007115
loop_
_publ_author_name
'Babai, Arash'
'Mudring, Anja-Verena'

_publ_section_title
;
 The first homoleptic bis(trifluoromethanesulfonyl)amide complex
 compounds of trivalent f-elements.
;
_journal_issue 15
_journal_name_full 'Dalton transactions (Cambridge, England : 2003)'
_journal_page_first 1828
_journal_page_last 1830
_journal_paper_doi 10.1039/b517694h
_journal_year 2006
_chemical_formula_sum 'C28 H40 F30 N7 Nd O20 S10'
_chemical_formula_weight 1829.51
_chemical_name_systematic
;
?
;
_space_group_IT_number 2
_symmetry_space_group_name_Hall '-P 1'
_symmetry_space_group_name_H-M 'P -1'
_atom_sites_solution_hydrogens geom
_atom_sites_solution_primary direct
_atom_sites_solution_secondary difmap
_audit_creation_method SHELXL-97
_cell_angle_alpha 94.401(7)
_cell_angle_beta 102.493(7)
_cell_angle_gamma 105.768(7)
_cell_formula_units_Z 2
_cell_length_a 12.3018(11)
_cell_length_b 12.4250(11)
_cell_length_c 22.5891(19)
_cell_measurement_temperature 120(2)
_cell_volume 3210.2(5)
_computing_structure_refinement 'SHELXL-97 (Sheldrick, 1997)'
_computing_structure_solution 'SHELXS-97 (Sheldrick, 1990)'
_diffrn_ambient_temperature 120(2)
_diffrn_measured_fraction_theta_full 0.999
_diffrn_measured_fraction_theta_max 0.999
_diffrn_radiation_monochromator graphite
_diffrn_radiation_source 'fine-focus sealed tube'
_diffrn_radiation_type MoK\a
_diffrn_radiation_wavelength 0.71073
_diffrn_reflns_av_R_equivalents 0.0621
_diffrn_reflns_av_sigmaI/netI 0.0495
_diffrn_reflns_limit_h_max 15
_diffrn_reflns_limit_h_min -15
_diffrn_reflns_limit_k_max 15
_diffrn_reflns_limit_k_min -15
_diffrn_reflns_limit_l_max 28
_diffrn_reflns_limit_l_min -28
_diffrn_reflns_number 41950
_diffrn_reflns_theta_full 27.00
_diffrn_reflns_theta_max 27.00
_diffrn_reflns_theta_min 1.72
_exptl_absorpt_coefficient_mu 1.290
_exptl_crystal_density_diffrn 1.893
_exptl_crystal_density_method 'not measured'
_exptl_crystal_F_000 1814
_refine_diff_density_max 1.920
_refine_diff_density_min -1.707
_refine_diff_density_rms 0.149
_refine_ls_extinction_coef 0.0057(6)
_refine_ls_extinction_expression Fc^*^=kFc[1+0.001xFc^2^\l^3^/sin(2\q)]^-1/4^
_refine_ls_extinction_method SHELXL
_refine_ls_goodness_of_fit_ref 1.069
_refine_ls_hydrogen_treatment mixed
_refine_ls_matrix_type full
_refine_ls_number_parameters 890
_refine_ls_number_reflns 13981
_refine_ls_number_restraints 16
_refine_ls_restrained_S_all 1.072
_refine_ls_R_factor_all 0.0831
_refine_ls_R_factor_gt 0.0671
_refine_ls_shift/su_max 0.033
_refine_ls_shift/su_mean 0.001
_refine_ls_structure_factor_coef Fsqd
_refine_ls_weighting_details 'calc w=1/[\s^2^(Fo^2^)+(0.1200P)^2^+5.2800P] where P=(Fo^2^+2Fc^2^)/3'
_refine_ls_weighting_scheme calc
_refine_ls_wR_factor_gt 0.1839
_refine_ls_wR_factor_ref 0.1974
_reflns_number_gt 10969
_reflns_number_total 13981
_reflns_threshold_expression >2sigma(I)
_cod_data_source_file b517694h.txt
_cod_data_source_block c:\dokume~1\perfluor\desktop\chemco~1\nd\abscor
_cod_database_code 7007115

loop_
_symmetry_equiv_pos_as_xyz
'x, y, z'
'-x, -y, -z'

loop_
_atom_site_label
_atom_site_type_symbol
_atom_site_fract_x
_atom_site_fract_y
_atom_site_fract_z
_atom_site_U_iso_or_equiv
_atom_site_adp_type
_atom_site_occupancy
_atom_site_symmetry_multiplicity
_atom_site_calc_flag
_atom_site_refinement_flags
_atom_site_disorder_assembly
_atom_site_disorder_group
N11 N 0.3915(5) 0.2114(4) 0.9228(2) 0.0474(12) Uani 1 1 d D . .
C11 C 0.4214(7) 0.1058(6) 0.9405(3) 0.0597(17) Uani 1 1 d . . .
C12 C 0.5318(7) 0.1471(7) 0.9921(4) 0.0595(17) Uani 1 1 d . . .
C13 C 0.5943(7) 0.2651(7) 0.9805(4) 0.068(2) Uani 1 1 d . . .
C14A C 0.5099(8) 0.2976(8) 0.9338(5) 0.085(3) Uani 1 1 d . . .
C15A C 0.349(3) 0.294(3) 0.9591(15) 0.056(2) Uani 0.236(14) 1 d P . .
C15B C 0.3164(8) 0.2331(9) 0.9627(4) 0.056(2) Uani 0.76 1 d PD . .
C16A C 0.224(3) 0.256(2) 0.9622(14) 0.062(2) Uani 0.236(14) 1 d PD . .
C16B C 0.2672(10) 0.3342(9) 0.9521(5) 0.062(2) Uani 0.76 1 d P . .
C17 C 0.1957(9) 0.3419(12) 1.0001(5) 0.100(4) Uani 1 1 d D . .
C18 C 0.1518(15) 0.4448(12) 0.9915(8) 0.129(5) Uani 1 1 d . . .
C19 C 0.3251(7) 0.1917(6) 0.8564(3) 0.0544(16) Uani 1 1 d . . .
N2 N 0.3232(5) 0.2638(5) 0.6322(2) 0.0513(13) Uani 1 1 d . . .
C21A C 0.2273(16) 0.1611(14) 0.5920(9) 0.051(2) Uani 0.421(13) 1 d P . .
C21B C 0.4213(10) 0.3337(10) 0.6106(6) 0.051(2) Uani 0.58 1 d P . .
C22A C 0.295(2) 0.077(2) 0.5851(15) 0.088(5) Uani 0.421(13) 1 d P . .
C22B C 0.5153(18) 0.2736(19) 0.6157(12) 0.088(5) Uani 0.58 1 d P . .
C23 C 0.4400(14) 0.1436(10) 0.6045(7) 0.111(4) Uani 1 1 d . . .
C24A C 0.455(4) 0.264(2) 0.6079(11) 0.101(7) Uani 0.421(13) 1 d P . .
C24B C 0.308(3) 0.1471(13) 0.6007(7) 0.101(7) Uani 0.58 1 d P . .
C25A C 0.290(2) 0.374(2) 0.6200(14) 0.094(5) Uani 0.421(13) 1 d P . .
C25B C 0.2075(16) 0.2878(17) 0.6133(10) 0.094(5) Uani 0.58 1 d P . .
C26 C 0.1992(12) 0.3889(12) 0.6346(11) 0.160(8) Uani 1 1 d . . .
C27 C 0.1225(14) 0.459(2) 0.6150(11) 0.172(9) Uani 1 1 d D . .
C28A C 0.027(6) 0.489(6) 0.635(4) 0.197(15) Uani 0.24(3) 1 d PD . .
C28B C 0.092(2) 0.5003(19) 0.5756(19) 0.197(15) Uani 0.76 1 d P . .
C29 C 0.3523(9) 0.2568(8) 0.6984(4) 0.073(2) Uani 1 1 d . . .
Nd1A Nd 0.78346(2) 0.89973(3) 0.733565(13) 0.03588(12) Uani 1 1 d . . .
N3N N 0.5748(5) 0.6396(5) 0.8321(3) 0.0486(12) Uani 1 1 d . B .
S31 S 0.61743(14) 0.61425(14) 0.77360(8) 0.0476(4) Uani 1 1 d . . .
O31C O 0.6869(4) 0.7207(4) 0.7615(2) 0.0534(11) Uani 1 1 d . B .
O32N O 0.5361(5) 0.5403(5) 0.7227(2) 0.0749(17) Uani 1 1 d . B .
C31 C 0.7278(7) 0.5428(7) 0.7990(5) 0.066(2) Uani 1 1 d . B .
F31 F 0.8075(4) 0.6032(5) 0.8467(3) 0.0874(16) Uani 1 1 d . . .
F32 F 0.7806(6) 0.5304(6) 0.7558(4) 0.109(2) Uani 1 1 d . . .
F33 F 0.6777(5) 0.4433(5) 0.8133(4) 0.109(2) Uani 1 1 d . . .
S32 S 0.47047(14) 0.55446(13) 0.85072(7) 0.0455(3) Uani 1 1 d . . .
O33N O 0.4326(4) 0.4419(4) 0.8198(2) 0.0538(11) Uani 1 1 d . B .
O34N O 0.4928(5) 0.5712(4) 0.9161(2) 0.0595(12) Uani 1 1 d . B .
C32 C 0.3474(7) 0.6104(7) 0.8250(4) 0.065(2) Uani 1 1 d . B .
F34 F 0.3711(5) 0.7159(5) 0.8525(3) 0.0809(15) Uani 1 1 d . . .
F35 F 0.3241(4) 0.6103(5) 0.7655(2) 0.0779(13) Uani 1 1 d . . .
F36 F 0.2544(4) 0.5446(6) 0.8394(4) 0.102(2) Uani 1 1 d . . .
N4 N 0.6391(5) 1.0524(6) 0.8587(3) 0.0634(17) Uani 1 1 d . B .
S41 S 0.72337(16) 0.98468(17) 0.88579(8) 0.0557(4) Uani 1 1 d . . .
O41C O 0.7707(5) 0.9336(4) 0.8412(2) 0.0559(12) Uani 1 1 d . B .
O42N O 0.6777(7) 0.9174(6) 0.9276(3) 0.091(2) Uani 1 1 d . B .
C41 C 0.8494(7) 1.0965(9) 0.9324(3) 0.067(2) Uani 1 1 d . B .
F41 F 0.8163(5) 1.1521(6) 0.9741(2) 0.0931(19) Uani 1 1 d . . .
F42 F 0.9279(5) 1.0532(7) 0.9610(2) 0.105(2) Uani 1 1 d . . .
F43 F 0.8948(5) 1.1659(5) 0.8986(2) 0.0923(17) Uani 1 1 d . . .
S42 S 0.59419(13) 1.05706(15) 0.78886(8) 0.0509(4) Uani 1 1 d . . .
O43C O 0.6641(3) 1.0278(4) 0.7502(2) 0.0461(9) Uani 1 1 d . B .
O44N O 0.5600(5) 1.1564(5) 0.7809(3) 0.0718(16) Uani 1 1 d . B .
C42 C 0.4607(6) 0.9379(6) 0.7665(3) 0.0522(15) Uani 1 1 d . B .
F44 F 0.4850(4) 0.8418(3) 0.7712(2) 0.0589(10) Uani 1 1 d . . .
F45 F 0.3881(3) 0.9460(4) 0.8009(2) 0.0672(12) Uani 1 1 d . . .
F46 F 0.4083(3) 0.9387(4) 0.7084(2) 0.0626(11) Uani 1 1 d . . .
N5 N 1.1364(5) 0.9193(5) 0.7909(3) 0.0520(13) Uani 1 1 d . B .
S51 S 1.09292(12) 0.92289(13) 0.72061(8) 0.0447(3) Uani 1 1 d . . .
O51C O 0.9749(4) 0.9305(4) 0.7029(2) 0.0449(9) Uani 1 1 d . B .
O52N O 1.1802(4) 1.0012(4) 0.7012(3) 0.0576(12) Uani 1 1 d . B .
C51 C 1.0833(6) 0.7842(6) 0.6834(4) 0.0569(17) Uani 1 1 d . B .
F51 F 1.1842(4) 0.7620(4) 0.7007(3) 0.0780(14) Uani 1 1 d . . .
F52 F 1.0002(4) 0.7046(3) 0.6974(2) 0.0611(10) Uani 1 1 d . . .
F53 F 1.0569(5) 0.7828(5) 0.6239(2) 0.0838(15) Uani 1 1 d . . .
S52 S 1.05593(13) 0.89012(14) 0.83668(8) 0.0468(3) Uani 1 1 d . . .
O53C O 0.9322(3) 0.8445(4) 0.8062(2) 0.0461(10) Uani 1 1 d . B .
O54C O 1.0880(4) 0.9739(5) 0.8873(2) 0.0590(12) Uani 1 1 d . B .
C52 C 1.0943(6) 0.7697(7) 0.8677(3) 0.0580(17) Uani 1 1 d . B .
F54 F 1.0326(4) 0.7364(5) 0.9072(2) 0.0693(12) Uani 1 1 d . . .
F55 F 1.2074(4) 0.8035(5) 0.8957(2) 0.0732(13) Uani 1 1 d . . .
F56 F 1.0733(5) 0.6844(4) 0.8230(2) 0.0725(12) Uani 1 1 d . . .
N6 N 0.9423(3) 1.1860(4) 0.6736(2) 0.0596(15) Uani 1 1 d D . .
S61 S 0.98183(13) 1.19129(13) 0.74490(7) 0.0427(3) Uani 1 1 d . A .
O61C O 0.9123(3) 1.0970(4) 0.76842(19) 0.0412(9) Uani 1 1 d . A .
O62A O 1.1038(4) 1.2219(5) 0.7672(3) 0.0627(13) Uani 1 1 d . . .
C61 C 0.9388(8) 1.3125(6) 0.7729(4) 0.0646(19) Uani 1 1 d . . .
F61 F 0.9842(5) 1.4022(4) 0.7476(3) 0.0878(16) Uani 1 1 d . A .
F62 F 0.8247(5) 1.2895(5) 0.7578(3) 0.0915(18) Uani 1 1 d . A .
F63 F 0.9782(6) 1.3362(5) 0.8326(3) 0.0968(19) Uani 1 1 d . A .
O63C O 0.7794(4) 1.0064(3) 0.64724(19) 0.0503(10) Uani 1 1 d D A .
S62A S 0.8674(4) 1.0846(4) 0.62304(19) 0.0489(5) Uani 0.312(4) 1 d PD A 1
O64A O 0.924(2) 1.035(2) 0.5611(8) 0.0623(19) Uani 0.312(4) 1 d P A 1
C62A C 0.769(2) 1.1766(16) 0.5921(8) 0.063(3) Uani 0.312(4) 1 d PD A 1
F64A F 0.8298(17) 1.2703(15) 0.5771(8) 0.0959(15) Uani 0.312(4) 1 d PD A 1
F65A F 0.6933(17) 1.1087(17) 0.5450(7) 0.0959(15) Uani 0.312(4) 1 d PD A 1
F66A F 0.7190(19) 1.196(2) 0.6363(9) 0.0959(15) Uani 0.312(4) 1 d PD A 1
S62B S 0.8185(2) 1.11867(19) 0.63078(10) 0.0489(5) Uani 0.69 1 d PD A 1
O64B O 0.7408(7) 1.1836(7) 0.6137(4) 0.0623(19) Uani 0.69 1 d PD A 1
C62B C 0.8654(12) 1.0863(8) 0.5625(5) 0.063(3) Uani 0.69 1 d PD A 1
F64B F 0.9369(11) 1.0328(11) 0.5771(4) 0.0959(15) Uani 0.69 1 d P A 1
F65B F 0.7646(8) 1.0267(8) 0.5181(4) 0.0959(15) Uani 0.69 1 d P A 1
F66B F 0.9054(8) 1.1818(7) 0.5407(3) 0.0959(15) Uani 0.69 1 d PD A 1
O71C O 0.5845(4) 0.8281(4) 0.6637(2) 0.0515(11) Uani 1 1 d . B 1
N71B N 0.5788(4) 0.694(3) 0.5743(9) 0.20(2) Uani 0.673(4) 1 d PD B 1
S71A S 0.5507(5) 0.8246(5) 0.5917(3) 0.0595(6) Uani 0.327(4) 1 d PD B 1
O72A O 0.5254(15) 0.8812(13) 0.5405(6) 0.0596(10) Uani 0.327(4) 1 d PD B 1
C71A C 0.410(2) 0.718(3) 0.5786(8) 0.067(3) Uani 0.327(4) 1 d PD B 1
F71A F 0.4259(16) 0.6264(18) 0.5994(8) 0.0860(14) Uani 0.327(4) 1 d P B 1
F72A F 0.3594(17) 0.6967(19) 0.5196(7) 0.0860(14) Uani 0.327(4) 1 d PD B 1
F73A F 0.3415(15) 0.7688(17) 0.6029(7) 0.0860(14) Uani 0.327(4) 1 d P B 1
S71B S 0.5067(2) 0.7389(2) 0.61447(13) 0.0595(6) Uani 0.67 1 d PD B 1
O72B O 0.4078(6) 0.6591(7) 0.6269(4) 0.0596(10) Uani 0.67 1 d P B 1
C71B C 0.4391(10) 0.8187(13) 0.5609(5) 0.067(3) Uani 0.67 1 d P B 1
F71B F 0.3736(7) 0.8661(8) 0.5862(3) 0.0860(14) Uani 0.67 1 d P B 1
F72B F 0.3735(8) 0.7521(9) 0.5102(4) 0.0860(14) Uani 0.67 1 d P B 1
F73B F 0.5206(9) 0.9166(9) 0.5564(4) 0.0860(14) Uani 0.67 1 d P B 1
O72C O 0.7723(4) 0.7577(4) 0.6487(2) 0.0596(10) Uani 1 1 d . B 1
S72 S 0.7138(2) 0.71393(19) 0.58549(9) 0.0699(6) Uani 1 1 d D B 1
O73N O 0.7742(13) 0.7513(7) 0.5414(3) 0.160(5) Uani 1 1 d . B 1
C72 C 0.6975(9) 0.5655(8) 0.5784(4) 0.084(3) Uani 1 1 d . B 1
F74 F 0.6473(8) 0.5204(6) 0.6180(4) 0.1310(17) Uani 1 1 d . B 1
F75 F 0.8022(8) 0.5509(6) 0.5889(4) 0.1310(17) Uani 1 1 d . B 1
F76 F 0.6423(8) 0.5132(6) 0.5237(4) 0.1310(17) Uani 1 1 d . B 1
N71A N 0.604(4) 0.750(8) 0.560(3) 0.20(2) Uani 0.327(4) 1 d P . .

loop_
_atom_site_aniso_label
_atom_site_aniso_U_11
_atom_site_aniso_U_22
_atom_site_aniso_U_33
_atom_site_aniso_U_23
_atom_site_aniso_U_13
_atom_site_aniso_U_12
N11 0.053(3) 0.044(3) 0.040(3) 0.009(2) 0.004(2) 0.009(2)
C11 0.074(5) 0.048(4) 0.055(4) 0.016(3) 0.008(3) 0.019(3)
C12 0.056(4) 0.061(4) 0.067(5) 0.025(3) 0.017(3) 0.019(3)
C13 0.055(4) 0.056(4) 0.093(6) 0.024(4) 0.014(4) 0.017(3)
C14A 0.059(5) 0.067(5) 0.100(7) 0.043(5) -0.017(4) -0.010(4)
C15A 0.075(6) 0.050(5) 0.044(4) 0.010(4) 0.018(4) 0.020(5)
C15B 0.075(6) 0.050(5) 0.044(4) 0.010(4) 0.018(4) 0.020(5)
C16A 0.075(6) 0.054(5) 0.061(5) 0.007(4) 0.023(5) 0.019(5)
C16B 0.075(6) 0.054(5) 0.061(5) 0.007(4) 0.023(5) 0.019(5)
C17 0.068(6) 0.154(11) 0.076(6) -0.017(7) 0.022(5) 0.037(7)
C18 0.156(13) 0.093(9) 0.137(12) -0.011(8) 0.064(11) 0.021(9)
C19 0.063(4) 0.055(4) 0.038(3) 0.009(3) 0.005(3) 0.010(3)
N2 0.059(3) 0.048(3) 0.039(3) 0.008(2) 0.012(2) 0.002(2)
C21A 0.052(5) 0.043(5) 0.057(5) 0.013(4) 0.022(4) 0.004(4)
C21B 0.052(5) 0.043(5) 0.057(5) 0.013(4) 0.022(4) 0.004(4)
C22A 0.078(9) 0.078(10) 0.130(14) 0.036(9) 0.052(10) 0.034(9)
C22B 0.078(9) 0.078(10) 0.130(14) 0.036(9) 0.052(10) 0.034(9)
C23 0.149(12) 0.070(6) 0.133(11) 0.022(6) 0.087(10) 0.020(7)
C24A 0.19(2) 0.041(6) 0.052(7) 0.000(5) 0.042(10) -0.007(10)
C24B 0.19(2) 0.041(6) 0.052(7) 0.000(5) 0.042(10) -0.007(10)
C25A 0.070(8) 0.087(10) 0.109(11) 0.040(9) 0.006(8) 0.003(7)
C25B 0.070(8) 0.087(10) 0.109(11) 0.040(9) 0.006(8) 0.003(7)
C26 0.086(8) 0.085(8) 0.33(3) 0.075(12) 0.081(13) 0.027(7)
C27 0.095(10) 0.20(2) 0.25(2) 0.109(18) 0.025(12) 0.075(12)
C28A 0.13(2) 0.094(13) 0.33(5) 0.08(2) -0.01(2) 0.021(13)
C28B 0.13(2) 0.094(13) 0.33(5) 0.08(2) -0.01(2) 0.021(13)
C29 0.091(6) 0.073(5) 0.044(4) 0.015(4) 0.006(4) 0.015(5)
Nd1A 0.03010(17) 0.04219(18) 0.03466(18) 0.00786(11) 0.00681(11) 0.00988(11)
N3N 0.048(3) 0.045(3) 0.054(3) 0.009(2) 0.019(2) 0.011(2)
S31 0.0427(8) 0.0475(8) 0.0490(8) 0.0094(6) 0.0153(6) 0.0035(6)
O31C 0.043(2) 0.053(3) 0.062(3) 0.018(2) 0.018(2) 0.003(2)
O32N 0.067(3) 0.082(4) 0.048(3) -0.001(3) 0.017(2) -0.023(3)
C31 0.062(5) 0.055(4) 0.097(6) 0.021(4) 0.037(5) 0.023(4)
F31 0.056(3) 0.103(4) 0.113(4) 0.043(4) 0.020(3) 0.032(3)
F32 0.109(5) 0.102(4) 0.153(6) 0.024(4) 0.081(5) 0.052(4)
F33 0.087(4) 0.064(3) 0.203(8) 0.056(4) 0.067(5) 0.035(3)
S32 0.0464(8) 0.0463(8) 0.0455(8) 0.0124(6) 0.0160(6) 0.0115(6)
O33N 0.059(3) 0.044(2) 0.054(3) 0.010(2) 0.019(2) 0.004(2)
O34N 0.070(3) 0.064(3) 0.046(3) 0.014(2) 0.018(2) 0.016(2)
C32 0.054(4) 0.070(5) 0.085(6) 0.035(4) 0.029(4) 0.022(4)
F34 0.102(4) 0.079(3) 0.096(4) 0.031(3) 0.053(3) 0.054(3)
F35 0.064(3) 0.090(3) 0.078(3) 0.029(3) 0.005(2) 0.026(3)
F36 0.054(3) 0.117(5) 0.160(6) 0.073(4) 0.052(3) 0.030(3)
N4 0.045(3) 0.085(4) 0.056(3) -0.013(3) 0.006(3) 0.023(3)
S41 0.0588(10) 0.0715(11) 0.0442(8) 0.0092(8) 0.0215(7) 0.0241(8)
O41C 0.066(3) 0.070(3) 0.044(2) 0.018(2) 0.018(2) 0.035(3)
O42N 0.118(6) 0.104(5) 0.070(4) 0.028(4) 0.057(4) 0.033(4)
C41 0.049(4) 0.107(7) 0.045(4) 0.002(4) 0.006(3) 0.032(4)
F41 0.068(3) 0.146(5) 0.061(3) -0.032(3) 0.003(2) 0.049(3)
F42 0.087(4) 0.174(7) 0.062(3) -0.010(3) -0.009(3) 0.081(4)
F43 0.081(3) 0.105(4) 0.063(3) -0.005(3) 0.013(3) -0.009(3)
S42 0.0336(7) 0.0543(9) 0.0630(10) -0.0020(7) 0.0084(7) 0.0154(6)
O43C 0.033(2) 0.053(2) 0.052(2) 0.0104(19) 0.0095(18) 0.0135(18)
O44N 0.049(3) 0.054(3) 0.109(5) -0.003(3) 0.010(3) 0.023(2)
C42 0.040(3) 0.056(4) 0.060(4) -0.001(3) 0.012(3) 0.017(3)
F44 0.052(2) 0.054(2) 0.078(3) 0.012(2) 0.029(2) 0.0171(18)
F45 0.040(2) 0.083(3) 0.079(3) -0.006(2) 0.022(2) 0.017(2)
F46 0.0380(19) 0.072(3) 0.070(3) 0.001(2) 0.0040(18) 0.0142(18)
N5 0.034(2) 0.056(3) 0.062(3) 0.004(3) 0.011(2) 0.010(2)
S51 0.0341(7) 0.0433(7) 0.0583(9) 0.0071(6) 0.0179(6) 0.0091(6)
O51C 0.040(2) 0.049(2) 0.048(2) 0.0091(18) 0.0159(18) 0.0127(18)
O52N 0.043(2) 0.054(3) 0.084(4) 0.021(2) 0.031(2) 0.012(2)
C51 0.055(4) 0.058(4) 0.062(4) 0.002(3) 0.023(3) 0.019(3)
F51 0.053(2) 0.069(3) 0.115(4) -0.004(3) 0.022(3) 0.027(2)
F52 0.055(2) 0.048(2) 0.074(3) -0.0006(19) 0.013(2) 0.0094(18)
F53 0.113(4) 0.095(4) 0.056(3) 0.003(3) 0.032(3) 0.043(3)
S52 0.0344(7) 0.0543(9) 0.0502(8) 0.0028(7) 0.0078(6) 0.0140(6)
O53C 0.0316(19) 0.054(2) 0.054(2) 0.018(2) 0.0103(18) 0.0138(18)
O54C 0.046(2) 0.065(3) 0.059(3) -0.005(2) 0.010(2) 0.012(2)
C52 0.050(4) 0.073(5) 0.057(4) 0.011(3) 0.008(3) 0.031(3)
F54 0.059(2) 0.096(3) 0.058(3) 0.027(2) 0.012(2) 0.031(2)
F55 0.045(2) 0.112(4) 0.064(3) 0.013(3) 0.0002(19) 0.036(2)
F56 0.086(3) 0.066(3) 0.074(3) 0.013(2) 0.014(2) 0.042(3)
N6 0.073(4) 0.051(3) 0.047(3) 0.012(2) 0.016(3) 0.003(3)
S61 0.0381(7) 0.0427(7) 0.0452(8) 0.0059(6) 0.0106(6) 0.0084(6)
O61C 0.036(2) 0.045(2) 0.040(2) 0.0041(17) 0.0088(16) 0.0094(17)
O62A 0.037(2) 0.067(3) 0.076(3) 0.013(3) 0.012(2) 0.002(2)
C61 0.072(5) 0.047(4) 0.076(5) 0.007(3) 0.026(4) 0.014(3)
F61 0.111(4) 0.044(2) 0.115(4) 0.018(3) 0.046(4) 0.017(3)
F62 0.075(3) 0.071(3) 0.149(5) 0.020(3) 0.049(4) 0.038(3)
F63 0.149(6) 0.069(3) 0.070(3) -0.013(3) 0.039(3) 0.026(3)
O63C 0.056(3) 0.051(2) 0.037(2) 0.0092(18) 0.0035(19) 0.010(2)
S62A 0.0549(14) 0.0486(12) 0.0415(10) 0.0124(9) 0.0075(9) 0.0145(9)
O64A 0.059(4) 0.100(6) 0.036(4) 0.022(4) 0.010(3) 0.036(4)
C62A 0.083(7) 0.056(5) 0.040(5) 0.017(4) 0.019(5) 0.000(5)
F64A 0.098(3) 0.107(3) 0.058(3) 0.023(2) 0.005(2) -0.003(3)
F65A 0.098(3) 0.107(3) 0.058(3) 0.023(2) 0.005(2) -0.003(3)
F66A 0.098(3) 0.107(3) 0.058(3) 0.023(2) 0.005(2) -0.003(3)
S62B 0.0549(14) 0.0486(12) 0.0415(10) 0.0124(9) 0.0075(9) 0.0145(9)
O64B 0.059(4) 0.100(6) 0.036(4) 0.022(4) 0.010(3) 0.036(4)
C62B 0.083(7) 0.056(5) 0.040(5) 0.017(4) 0.019(5) 0.000(5)
F64B 0.098(3) 0.107(3) 0.058(3) 0.023(2) 0.005(2) -0.003(3)
F65B 0.098(3) 0.107(3) 0.058(3) 0.023(2) 0.005(2) -0.003(3)
F66B 0.098(3) 0.107(3) 0.058(3) 0.023(2) 0.005(2) -0.003(3)
O71C 0.040(2) 0.062(3) 0.047(2) 0.000(2) -0.0001(18) 0.015(2)
N71B 0.152(14) 0.26(5) 0.143(16) -0.15(2) -0.094(12) 0.16(2)
S71A 0.0428(11) 0.0556(12) 0.0609(14) 0.0011(10) -0.0119(10) 0.0045(9)
O72A 0.046(2) 0.060(2) 0.062(2) 0.0127(19) 0.0036(18) 0.0037(17)
C71A 0.045(5) 0.098(8) 0.049(5) 0.008(5) 0.001(4) 0.015(5)
F71A 0.081(3) 0.116(4) 0.058(2) 0.009(2) 0.0013(19) 0.038(3)
F72A 0.081(3) 0.116(4) 0.058(2) 0.009(2) 0.0013(19) 0.038(3)
F73A 0.081(3) 0.116(4) 0.058(2) 0.009(2) 0.0013(19) 0.038(3)
S71B 0.0428(11) 0.0556(12) 0.0609(14) 0.0011(10) -0.0119(10) 0.0045(9)
O72B 0.046(2) 0.060(2) 0.062(2) 0.0127(19) 0.0036(18) 0.0037(17)
C71B 0.045(5) 0.098(8) 0.049(5) 0.008(5) 0.001(4) 0.015(5)
F71B 0.081(3) 0.116(4) 0.058(2) 0.009(2) 0.0013(19) 0.038(3)
F72B 0.081(3) 0.116(4) 0.058(2) 0.009(2) 0.0013(19) 0.038(3)
F73B 0.081(3) 0.116(4) 0.058(2) 0.009(2) 0.0013(19) 0.038(3)
O72C 0.046(2) 0.060(2) 0.062(2) 0.0127(19) 0.0036(18) 0.0037(17)
S72 0.0858(14) 0.0741(13) 0.0457(9) -0.0087(9) 0.0003(9) 0.0342(11)
O73N 0.343(16) 0.070(4) 0.054(4) 0.010(3) 0.077(7) 0.017(7)
C72 0.086(6) 0.080(6) 0.069(5) -0.014(4) 0.049(5) -0.021(5)
F74 0.164(4) 0.089(3) 0.115(3) -0.033(2) 0.053(3) -0.004(3)
F75 0.164(4) 0.089(3) 0.115(3) -0.033(2) 0.053(3) -0.004(3)
F76 0.164(4) 0.089(3) 0.115(3) -0.033(2) 0.053(3) -0.004(3)
N71A 0.152(14) 0.26(5) 0.143(16) -0.15(2) -0.094(12) 0.16(2)

loop_
_atom_type_symbol
_atom_type_description
_atom_type_scat_dispersion_real
_atom_type_scat_dispersion_imag
_atom_type_scat_source
C C 0.0033 0.0016 'International Tables Vol C Tables 4.2.6.8 and 6.1.1.4'
H H 0.0000 0.0000 'International Tables Vol C Tables 4.2.6.8 and 6.1.1.4'
F F 0.0171 0.0103 'International Tables Vol C Tables 4.2.6.8 and 6.1.1.4'
N N 0.0061 0.0033 'International Tables Vol C Tables 4.2.6.8 and 6.1.1.4'
O O 0.0106 0.0060 'International Tables Vol C Tables 4.2.6.8 and 6.1.1.4'
Nd Nd -0.1943 3.0179 'International Tables Vol C Tables 4.2.6.8 and 6.1.1.4'
S S 0.1246 0.1234 'International Tables Vol C Tables 4.2.6.8 and 6.1.1.4'

loop_
_geom_angle_atom_site_label_1
_geom_angle_atom_site_label_2
_geom_angle_atom_site_label_3
_geom_angle
_geom_angle_site_symmetry_1
_geom_angle_site_symmetry_3
_geom_angle_publ_flag
C15B N11 C19 109.8(6) . . ?
C15B N11 C14A 116.0(7) . . ?
C19 N11 C14A 111.8(6) . . ?
C15B N11 C11 105.4(6) . . ?
C19 N11 C11 110.4(5) . . ?
C14A N11 C11 102.9(6) . . ?
C15B N11 C15A 29.7(13) . . ?
C19 N11 C15A 108.9(14) . . ?
C14A N11 C15A 90.8(16) . . ?
C11 N11 C15A 129.2(13) . . ?
N11 C11 C12 105.5(6) . . ?
C11 C12 C13 105.0(6) . . ?
C14A C13 C12 106.6(7) . . ?
C13 C14A N11 109.2(6) . . ?
C15B C15A C16B 99(4) . . ?
C15B C15A C16A 56(3) . . ?
C16B C15A C16A 43.7(17) . . ?
C15B C15A N11 71(2) . . ?
C16B C15A N11 138(3) . . ?
C16A C15A N11 117(2) . . ?
C15A C15B C16A 93(3) . . ?
C15A C15B N11 79(2) . . ?
C16A C15B N11 143.0(17) . . ?
C15A C15B C16B 51(3) . . ?
C16A C15B C16B 42.3(16) . . ?
N11 C15B C16B 116.7(7) . . ?
C16B C16A C15B 85(2) . . ?
C16B C16A C17 73.4(11) . . ?
C15B C16A C17 132(3) . . ?
C16B C16A C15A 54(2) . . ?
C15B C16A C15A 31.0(15) . . ?
C17 C16A C15A 111(2) . . ?
C16A C16B C15A 82(2) . . ?
C16A C16B C15B 53.1(16) . . ?
C15A C16B C15B 29.6(17) . . ?
C16A C16B C17 66.3(9) . . ?
C15A C16B C17 124.3(18) . . ?
C15B C16B C17 107.0(9) . . ?
C16A C17 C18 138.2(18) . . ?
C16A C17 C16B 40.4(14) . . ?
C18 C17 C16B 106.9(11) . . ?
C29 N2 C21B 113.8(7) . . ?
C29 N2 C24B 105.4(9) . . ?
C21B N2 C24B 101.9(11) . . ?
C29 N2 C25B 110.4(10) . . ?
C21B N2 C25B 116.8(9) . . ?
C24B N2 C25B 107.3(15) . . ?
C29 N2 C21A 115.5(8) . . ?
C21B N2 C21A 123.6(9) . . ?
C24B N2 C21A 39.6(11) . . ?
C25B N2 C21A 67.9(11) . . ?
C29 N2 C25A 111.0(13) . . ?
C21B N2 C25A 75.6(11) . . ?
C24B N2 C25A 141.2(15) . . ?
C25B N2 C25A 47.2(11) . . ?
C21A N2 C25A 109.4(12) . . ?
C29 N2 C24A 104.9(11) . . ?
C21B N2 C24A 35.8(9) . . ?
C24B N2 C24A 71.0(14) . . ?
C25B N2 C24A 143.5(13) . . ?
C21A N2 C24A 104.9(11) . . ?
C25A N2 C24A 110.9(14) . . ?
C24B C21A C22A 33.5(15) . . ?
C24B C21A N2 68.4(14) . . ?
C22A C21A N2 101.8(17) . . ?
C24B C21A C25B 123.3(19) . . ?
C22A C21A C25B 156.8(18) . . ?
N2 C21A C25B 55.2(9) . . ?
C24A C21B N2 89.5(19) . . ?
C24A C21B C22B 24(2) . . ?
N2 C21B C22B 108.5(11) . . ?
C24A C21B C25A 143(2) . . ?
N2 C21B C25A 54.2(9) . . ?
C22B C21B C25A 162.0(13) . . ?
C24B C22A C21A 41(2) . . ?
C24B C22A C23 70(3) . . ?
C21A C22A C23 110.3(19) . . ?
C24A C22B C21B 38(3) . . ?
C24A C22B C23 65(4) . . ?
C21B C22B C23 102.1(14) . . ?
C24A C23 C22B 26.0(18) . . ?
C24A C23 C24B 78.7(19) . . ?
C22B C23 C24B 104.3(11) . . ?
C24A C23 C22A 107(2) . . ?
C22B C23 C22A 133.3(15) . . ?
C24B C23 C22A 30.5(9) . . ?
C22B C24A C21B 118(4) . . ?
C22B C24A C23 89(5) . . ?
C21B C24A C23 151(4) . . ?
C22B C24A N2 148(4) . . ?
C21B C24A N2 55(2) . . ?
C23 C24A N2 97.7(18) . . ?
C22B C24A C24B 143(5) . . ?
C21B C24A C24B 97(3) . . ?
C23 C24A C24B 54.6(13) . . ?
N2 C24A C24B 47.1(12) . . ?
C22A C24B C21A 106(3) . . ?
C22A C24B N2 174(3) . . ?
C21A C24B N2 72.0(17) . . ?
C22A C24B C23 79(3) . . ?
C21A C24B C23 168.1(19) . . ?
N2 C24B C23 104.1(14) . . ?
C22A C24B C24A 123(3) . . ?
C21A C24B C24A 124(2) . . ?
N2 C24B C24A 61.9(13) . . ?
C23 C24B C24A 46.7(14) . . ?
C25B C25A C26 64.7(18) . . ?
C25B C25A N2 64.2(16) . . ?
C26 C25A N2 119.3(18) . . ?
C25B C25A C21B 109(2) . . ?
C26 C25A C21B 168(2) . . ?
N2 C25A C21B 50.2(10) . . ?
C25A C25B C26 59.4(18) . . ?
C25A C25B N2 68.6(16) . . ?
C26 C25B N2 118.7(15) . . ?
C25A C25B C21A 118(2) . . ?
C26 C25B C21A 175.0(19) . . ?
N2 C25B C21A 56.9(10) . . ?
C25A C26 C25B 55.9(15) . . ?
C25A C26 C27 134(2) . . ?
C25B C26 C27 136(2) . . ?
C28B C27 C26 141(3) . . ?
C28B C27 C28A 82(4) . . ?
C26 C27 C28A 136(4) . . ?
C27 C28A C28B 39.6(14) . . ?
C27 C28B C28A 59(3) . . ?
O31C Nd1A O63C 141.34(16) . . ?
O31C Nd1A O72C 75.28(17) . . ?
O63C Nd1A O72C 77.64(16) . . ?
O31C Nd1A O53C 72.85(15) . . ?
O63C Nd1A O53C 136.37(14) . . ?
O72C Nd1A O53C 93.84(16) . . ?
O31C Nd1A O41C 71.93(18) . . ?
O63C Nd1A O41C 135.77(16) . . ?
O72C Nd1A O41C 145.77(17) . . ?
O53C Nd1A O41C 67.43(15) . . ?
O31C Nd1A O61C 147.64(16) . . ?
O63C Nd1A O61C 70.15(14) . . ?
O72C Nd1A O61C 131.49(15) . . ?
O53C Nd1A O61C 85.85(14) . . ?
O41C Nd1A O61C 77.55(16) . . ?
O31C Nd1A O71C 72.34(17) . . ?
O63C Nd1A O71C 72.13(15) . . ?
O72C Nd1A O71C 67.76(16) . . ?
O53C Nd1A O71C 143.75(16) . . ?
O41C Nd1A O71C 110.20(17) . . ?
O61C Nd1A O71C 129.98(15) . . ?
O31C Nd1A O43C 105.81(15) . . ?
O63C Nd1A O43C 74.96(15) . . ?
O72C Nd1A O43C 134.24(16) . . ?
O53C Nd1A O43C 130.93(15) . . ?
O41C Nd1A O43C 65.95(15) . . ?
O61C Nd1A O43C 70.11(14) . . ?
O71C Nd1A O43C 69.27(15) . . ?
O31C Nd1A O51C 121.12(15) . . ?
O63C Nd1A O51C 71.04(15) . . ?
O72C Nd1A O51C 67.43(15) . . ?
O53C Nd1A O51C 66.28(14) . . ?
O41C Nd1A O51C 123.31(16) . . ?
O61C Nd1A O51C 68.29(14) . . ?
O71C Nd1A O51C 126.47(15) . . ?
O43C Nd1A O51C 132.92(14) . . ?
S31 N3N S32 123.5(4) . . ?
O32N S31 O31C 117.0(3) . . ?
O32N S31 N3N 118.3(3) . . ?
O31C S31 N3N 107.5(3) . . ?
O32N S31 C31 105.2(4) . . ?
O31C S31 C31 102.1(3) . . ?
N3N S31 C31 104.6(4) . . ?
S31 O31C Nd1A 173.7(3) . . ?
F31 C31 F32 107.0(7) . . ?
F31 C31 F33 109.3(8) . . ?
F32 C31 F33 110.2(7) . . ?
F31 C31 S31 110.7(6) . . ?
F32 C31 S31 110.0(7) . . ?
F33 C31 S31 109.6(6) . . ?
O33N S32 O34N 118.2(3) . . ?
O33N S32 N3N 116.4(3) . . ?
O34N S32 N3N 107.9(3) . . ?
O33N S32 C32 104.7(4) . . ?
O34N S32 C32 104.3(4) . . ?
N3N S32 C32 103.5(3) . . ?
F35 C32 F36 108.9(8) . . ?
F35 C32 F34 108.6(6) . . ?
F36 C32 F34 109.4(7) . . ?
F35 C32 S32 111.0(6) . . ?
F36 C32 S32 108.2(5) . . ?
F34 C32 S32 110.6(6) . . ?
S41 N4 S42 125.2(4) . . ?
O42N S41 O41C 118.2(4) . . ?
O42N S41 N4 110.4(4) . . ?
O41C S41 N4 114.6(3) . . ?
O42N S41 C41 105.7(4) . . ?
O41C S41 C41 103.6(3) . . ?
N4 S41 C41 102.3(4) . . ?
S41 O41C Nd1A 149.0(3) . . ?
F43 C41 F42 109.3(7) . . ?
F43 C41 F41 109.3(9) . . ?
F42 C41 F41 107.9(6) . . ?
F43 C41 S41 110.6(5) . . ?
F42 C41 S41 110.4(7) . . ?
F41 C41 S41 109.4(5) . . ?
O44N S42 O43C 117.8(4) . . ?
O44N S42 N4 110.1(4) . . ?
O43C S42 N4 115.2(3) . . ?
O44N S42 C42 106.7(3) . . ?
O43C S42 C42 102.7(3) . . ?
N4 S42 C42 102.6(4) . . ?
S42 O43C Nd1A 144.1(3) . . ?
F44 C42 F45 108.9(6) . . ?
F44 C42 F46 109.1(6) . . ?
F45 C42 F46 108.5(5) . . ?
F44 C42 S42 110.6(4) . . ?
F45 C42 S42 111.4(5) . . ?
F46 C42 S42 108.3(5) . . ?
S51 N5 S52 125.5(3) . . ?
O52N S51 O51C 117.6(3) . . ?
O52N S51 N5 109.3(3) . . ?
O51C S51 N5 113.6(3) . . ?
O52N S51 C51 106.1(3) . . ?
O51C S51 C51 104.3(3) . . ?
N5 S51 C51 104.7(3) . . ?
S51 O51C Nd1A 145.0(3) . . ?
F53 C51 F51 109.6(6) . . ?
F53 C51 F52 108.2(6) . . ?
F51 C51 F52 109.1(6) . . ?
F53 C51 S51 109.0(5) . . ?
F51 C51 S51 110.4(5) . . ?
F52 C51 S51 110.5(5) . . ?
O54C S52 O53C 117.7(3) . . ?
O54C S52 N5 112.4(3) . . ?
O53C S52 N5 113.5(3) . . ?
O54C S52 C52 104.6(4) . . ?
O53C S52 C52 104.0(3) . . ?
N5 S52 C52 102.5(3) . . ?
S52 O53C Nd1A 138.2(3) . . ?
F54 C52 F55 110.0(6) . . ?
F54 C52 F56 109.6(7) . . ?
F55 C52 F56 109.4(6) . . ?
F54 C52 S52 108.9(5) . . ?
F55 C52 S52 108.1(6) . . ?
F56 C52 S52 110.9(5) . . ?
S62A N6 S61 130.4(4) . . ?
S62A N6 S62B 31.9(2) . . ?
S61 N6 S62B 126.5(4) . . ?
O62A S61 O61C 117.3(3) . . ?
O62A S61 N6 113.0(3) . . ?
O61C S61 N6 113.6(2) . . ?
O62A S61 C61 105.4(4) . . ?
O61C S61 C61 103.4(3) . . ?
N6 S61 C61 102.0(4) . . ?
S61 O61C Nd1A 140.4(2) . . ?
F63 C61 F62 110.0(7) . . ?
F63 C61 F61 109.0(7) . . ?
F62 C61 F61 108.5(7) . . ?
F63 C61 S61 109.4(6) . . ?
F62 C61 S61 110.3(5) . . ?
F61 C61 S61 109.6(6) . . ?
S62B O63C S62A 34.3(2) . . ?
S62B O63C Nd1A 143.3(3) . . ?
S62A O63C Nd1A 135.6(3) . . ?
S62B S62A C62B 106.9(8) . . ?
S62B S62A O63C 71.3(3) . . ?
C62B S62A O63C 125.2(5) . . ?
S62B S62A N6 75.5(2) . . ?
C62B S62A N6 122.6(5) . . ?
O63C S62A N6 110.1(4) . . ?
S62B S62A F64B 153.9(6) . . ?
C62B S62A F64B 47.0(7) . . ?
O63C S62A F64B 119.7(5) . . ?
N6 S62A F64B 117.1(5) . . ?
S62B S62A O64A 143.1(8) . . ?
C62B S62A O64A 36.4(8) . . ?
O63C S62A O64A 121.3(10) . . ?
N6 S62A O64A 122.2(9) . . ?
F64B S62A O64A 10.9(7) . . ?
S62B S62A C62A 34.6(6) . . ?
C62B S62A C62A 72.9(8) . . ?
O63C S62A C62A 95.7(6) . . ?
N6 S62A C62A 88.9(5) . . ?
F64B S62A C62A 119.8(7) . . ?
O64A S62A C62A 109.2(9) . . ?
C62B O64A S62A 47.8(10) . . ?
O64B C62A F65A 108(3) . . ?
O64B C62A F64A 115(3) . . ?
F65A C62A F64A 113.0(18) . . ?
O64B C62A F66A 3.5(16) . . ?
F65A C62A F66A 111(2) . . ?
F64A C62A F66A 113(2) . . ?
O64B C62A S62B 84.1(19) . . ?
F65A C62A S62B 110.8(17) . . ?
F64A C62A S62B 121.7(19) . . ?
F66A C62A S62B 83.8(16) . . ?
O64B C62A S62A 106(2) . . ?
F65A C62A S62A 102.4(17) . . ?
F64A C62A S62A 111.2(18) . . ?
F66A C62A S62A 105.5(17) . . ?
S62B C62A S62A 21.7(6) . . ?
O64B C62A C62B 144(3) . . ?
F65A C62A C62B 78.0(15) . . ?
F64A C62A C62B 92.3(17) . . ?
F66A C62A C62B 144.9(19) . . ?
S62B C62A C62B 61.7(11) . . ?
S62A C62A C62B 40.2(6) . . ?
C62A F64A O64B 20.6(10) . . ?
C62A F65A O64B 22.7(10) . . ?
C62A F65A F65B 105.7(18) . . ?
O64B F65A F65B 122.8(12) . . ?
C62A F65A S62B 34.8(11) . . ?
O64B F65A S62B 40.9(4) . . ?
F65B F65A S62B 83.1(9) . . ?
O64B F66A C62A 3.6(17) . . ?
O64B F66A S62B 48.6(19) . . ?
C62A F66A S62B 48.3(12) . . ?
S62A S62B C62A 123.7(11) . . ?
S62A S62B O64B 151.5(5) . . ?
C62A S62B O64B 27.8(8) . . ?
S62A S62B O63C 74.5(3) . . ?
C62A S62B O63C 133.7(7) . . ?
O64B S62B O63C 122.1(5) . . ?
S62A S62B N6 72.66(19) . . ?
C62A S62B N6 115.8(7) . . ?
O64B S62B N6 115.8(5) . . ?
O63C S62B N6 110.2(3) . . ?
S62A S62B F66A 171.6(7) . . ?
C62A S62B F66A 47.9(8) . . ?
O64B S62B F66A 20.1(6) . . ?
O63C S62B F66A 111.6(7) . . ?
N6 S62B F66A 109.4(8) . . ?
S62A S62B C62B 46.0(5) . . ?
C62A S62B C62B 78.3(11) . . ?
O64B S62B C62B 105.7(6) . . ?
O63C S62B C62B 100.6(4) . . ?
N6 S62B C62B 98.0(5) . . ?
F66A S62B C62B 125.8(7) . . ?
S62A S62B F65A 107.5(7) . . ?
C62A S62B F65A 34.4(7) . . ?
O64B S62B F65A 49.3(7) . . ?
O63C S62B F65A 102.6(5) . . ?
N6 S62B F65A 145.5(5) . . ?
F66A S62B F65A 66.0(9) . . ?
C62B S62B F65A 65.2(7) . . ?
F66A O64B C62A 173(3) . . ?
F66A O64B S62B 111(2) . . ?
C62A O64B S62B 68(2) . . ?
F66A O64B F65A 138(3) . . ?
C62A O64B F65A 49.2(17) . . ?
S62B O64B F65A 89.8(9) . . ?
F66A O64B F64A 130(3) . . ?
C62A O64B F64A 44.0(17) . . ?
S62B O64B F64A 94.4(9) . . ?
F65A O64B F64A 81.4(10) . . ?
O64A C62B F64B 16.5(11) . . ?
O64A C62B F66B 109.1(17) . . ?
F64B C62B F66B 115.4(12) . . ?
O64A C62B S62A 95.8(12) . . ?
F64B C62B S62A 79.6(8) . . ?
F66B C62B S62A 121.9(9) . . ?
O64A C62B F65B 103.9(16) . . ?
F64B C62B F65B 114.9(11) . . ?
F66B C62B F65B 104.3(9) . . ?
S62A C62B F65B 119.6(9) . . ?
O64A C62B S62B 122.8(12) . . ?
F64B C62B S62B 106.7(8) . . ?
F66B C62B S62B 109.0(8) . . ?
S62A C62B S62B 27.1(4) . . ?
F65B C62B S62B 106.1(9) . . ?
O64A C62B C62A 162.7(14) . . ?
F64B C62B C62A 146.2(10) . . ?
F66B C62B C62A 80.7(9) . . ?
S62A C62B C62A 66.9(8) . . ?
F65B C62B C62A 86.8(10) . . ?
S62B C62B C62A 40.0(6) . . ?
C62B F64B S62A 53.3(8) . . ?
C62B F65B F65A 89.4(9) . . ?
S71B O71C S71A 48.5(3) . . ?
S71B O71C Nd1A 144.8(3) . . ?
S71A O71C Nd1A 127.0(3) . . ?
N71A N71B S72 73(3) . . ?
N71A N71B S71B 99(4) . . ?
S72 N71B S71B 130.5(4) . . ?
N71A N71B S71A 56(3) . . ?
S72 N71B S71A 109.6(13) . . ?
S71B N71B S71A 43.5(5) . . ?
S71B S71A C71B 87.6(7) . . ?
S71B S71A O72A 140.8(8) . . ?
C71B S71A O72A 56.6(10) . . ?
S71B S71A N71A 86(5) . . ?
C71B S71A N71A 114.2(16) . . ?
O72A S71A N71A 95(4) . . ?
S71B S71A F73B 142.9(6) . . ?
C71B S71A F73B 56.4(7) . . ?
O72A S71A F73B 22.0(8) . . ?
N71A S71A F73B 115(4) . . ?
S71B S71A O71C 60.9(3) . . ?
C71B S71A O71C 121.0(7) . . ?
O72A S71A O71C 149.0(9) . . ?
N71A S71A O71C 112(3) . . ?
F73B S71A O71C 127.4(5) . . ?
S71B S71A N71B 59.2(9) . . ?
C71B S71A N71B 109.9(7) . . ?
O72A S71A N71B 114.8(12) . . ?
N71A S71A N71B 26(5) . . ?
F73B S71A N71B 136.8(10) . . ?
O71C S71A N71B 95.4(9) . . ?
S71B S71A C71A 42.7(8) . . ?
C71B S71A C71A 46.2(10) . . ?
O72A S71A C71A 98.5(10) . . ?
N71A S71A C71A 95(3) . . ?
F73B S71A C71A 102.5(10) . . ?
O71C S71A C71A 95.6(7) . . ?
N71B S71A C71A 75.4(10) . . ?
F73B O72A C71B 83(2) . . ?
F73B O72A S71A 89.2(14) . . ?
C71B O72A S71A 60.1(7) . . ?
S71B C71A F72A 141(2) . . ?
S71B C71A F71A 68.8(14) . . ?
F72A C71A F71A 110(2) . . ?
S71B C71A C71B 91.2(18) . . ?
F72A C71A C71B 77.3(17) . . ?
F71A C71A C71B 157(2) . . ?
S71B C71A F73A 110.6(16) . . ?
F72A C71A F73A 104.1(19) . . ?
F71A C71A F73A 118(2) . . ?
C71B C71A F73A 79(2) . . ?
S71B C71A O72B 67.1(10) . . ?
F72A C71A O72B 136(2) . . ?
F71A C71A O72B 35.6(10) . . ?
C71B C71A O72B 146.5(19) . . ?
F73A C71A O72B 84.7(15) . . ?
S71B C71A F72B 130.0(19) . . ?
F72A C71A F72B 25.6(11) . . ?
F71A C71A F72B 134(2) . . ?
C71B C71A F72B 51.7(10) . . ?
F73A C71A F72B 95.5(17) . . ?
O72B C71A F72B 160(2) . . ?
S71B C71A S71A 43.6(9) . . ?
F72A C71A S71A 109.3(19) . . ?
F71A C71A S71A 108.7(16) . . ?
C71B C71A S71A 48.9(10) . . ?
F73A C71A S71A 106.2(19) . . ?
O72B C71A S71A 109.7(11) . . ?
F72B C71A S71A 89.2(13) . . ?
O72B F71A C71A 75.4(19) . . ?
O72B F71A S71B 73.4(16) . . ?
C71A F71A S71B 53.0(12) . . ?
F72B F72A C71A 103(3) . . ?
F72B F72A C71B 51.2(16) . . ?
C71A F72A C71B 51.4(15) . . ?
F71B F73A C71A 99.2(18) . . ?
F71B F73A C71B 49.8(9) . . ?
C71A F73A C71B 49.5(14) . . ?
F71B F73A S71B 95.5(11) . . ?
C71A F73A S71B 32.9(8) . . ?
C71B F73A S71B 55.6(7) . . ?
C71A S71B S71A 93.7(14) . . ?
C71A S71B F71A 58.2(15) . . ?
S71A S71B F71A 143.3(8) . . ?
C71A S71B O72B 60.6(13) . . ?
S71A S71B O72B 151.4(5) . . ?
F71A S71B O72B 33.0(7) . . ?
C71A S71B O71C 138.2(14) . . ?
S71A S71B O71C 70.6(3) . . ?
F71A S71B O71C 146.1(8) . . ?
O72B S71B O71C 119.1(5) . . ?
C71A S71B N71B 102.9(12) . . ?
S71A S71B N71B 77.3(14) . . ?
F71A S71B N71B 86.1(12) . . ?
O72B S71B N71B 118.4(12) . . ?
O71C S71B N71B 110.4(4) . . ?
C71A S71B C71B 46.2(14) . . ?
S71A S71B C71B 48.9(5) . . ?
F71A S71B C71B 103.6(8) . . ?
O72B S71B C71B 103.0(5) . . ?
O71C S71B C71B 102.5(5) . . ?
N71B S71B C71B 99.5(13) . . ?
C71A S71B N71A 101.8(17) . . ?
S71A S71B N71A 52(3) . . ?
F71A S71B N71A 107(2) . . ?
O72B S71B N71A 140(2) . . ?
O71C S71B N71A 98.3(16) . . ?
N71B S71B N71A 25(4) . . ?
C71B S71B N71A 81(3) . . ?
C71A S71B F73A 36.5(12) . . ?
S71A S71B F73A 94.2(6) . . ?
F71A S71B F73A 76.9(9) . . ?
O72B S71B F73A 57.8(7) . . ?
O71C S71B F73A 104.3(5) . . ?
N71B S71B F73A 138.6(7) . . ?
C71B S71B F73A 50.4(6) . . ?
N71A S71B F73A 130(2) . . ?
F71A O72B C71A 69.0(19) . . ?
F71A O72B S71B 73.6(17) . . ?
C71A O72B S71B 52.3(10) . . ?
F71B C71B C71A 99.1(15) . . ?
F71B C71B F72B 108.7(10) . . ?
C71A C71B F72B 76.5(11) . . ?
F71B C71B O72A 120.6(15) . . ?
C71A C71B O72A 137.8(17) . . ?
F72B C71B O72A 101.2(12) . . ?
F71B C71B F73B 97.5(11) . . ?
C71A C71B F73B 151.9(14) . . ?
F72B C71B F73B 118.9(11) . . ?
O72A C71B F73B 24.3(8) . . ?
F71B C71B S71A 121.7(10) . . ?
C71A C71B S71A 84.9(12) . . ?
F72B C71B S71A 128.4(12) . . ?
O72A C71B S71A 63.3(7) . . ?
F73B C71B S71A 67.1(7) . . ?
F71B C71B F72A 110.1(11) . . ?
C71A C71B F72A 51.2(9) . . ?
F72B C71B F72A 25.3(7) . . ?
O72A C71B F72A 118.0(13) . . ?
F73B C71B F72A 140.2(12) . . ?
S71A C71B F72A 116.4(12) . . ?
F71B C71B F73A 48.0(8) . . ?
C71A C71B F73A 51.1(13) . . ?
F72B C71B F73A 93.5(10) . . ?
O72A C71B F73A 164.3(14) . . ?
F73B C71B F73A 140.6(12) . . ?
S71A C71B F73A 111.2(10) . . ?
F72A C71B F73A 77.7(11) . . ?
F71B C71B S71B 109.8(9) . . ?
C71A C71B S71B 42.6(9) . . ?
F72B C71B S71B 110.9(10) . . ?
O72A C71B S71B 105.2(8) . . ?
F73B C71B S71B 110.1(7) . . ?
S71A C71B S71B 43.5(5) . . ?
F72A C71B S71B 87.5(9) . . ?
F73A C71B S71B 74.0(8) . . ?
F73A F71B C71B 82.3(12) . . ?
F72A F72B C71B 103.5(18) . . ?
F72A F72B C71A 51.8(17) . . ?
C71B F72B C71A 51.8(12) . . ?
O72A F73B C71B 73(2) . . ?
O72A F73B S71A 68.8(11) . . ?
C71B F73B S71A 56.5(7) . . ?
S72 O72C Nd1A 142.7(3) . . ?
O73N S72 O72C 117.1(5) . . ?
O73N S72 N71A 98(4) . . ?
O72C S72 N71A 115.1(13) . . ?
O73N S72 N71B 122.0(13) . . ?
O72C S72 N71B 110.9(5) . . ?
N71A S72 N71B 30(5) . . ?
O73N S72 C72 103.8(5) . . ?
O72C S72 C72 105.5(4) . . ?
N71A S72 C72 117(3) . . ?
N71B S72 C72 92.4(12) . . ?
F74 C72 F76 110.4(8) . . ?
F74 C72 F75 107.6(11) . . ?
F76 C72 F75 106.3(8) . . ?
F74 C72 S72 110.8(7) . . ?
F76 C72 S72 112.8(9) . . ?
F75 C72 S72 108.7(6) . . ?
N71B N71A S71A 98(5) . . ?
N71B N71A S72 77(6) . . ?
S71A N71A S72 130(3) . . ?
N71B N71A S71B 56(4) . . ?
S71A N71A S71B 42.0(18) . . ?
S72 N71A S71B 113(6) . . ?

loop_
_geom_bond_atom_site_label_1
_geom_bond_atom_site_label_2
_geom_bond_distance
_geom_bond_site_symmetry_2
_geom_bond_publ_flag
N11 C15B 1.482(2) . ?
N11 C19 1.510(8) . ?
N11 C14A 1.512(10) . ?
N11 C11 1.515(9) . ?
N11 C15A 1.54(3) . ?
C11 C12 1.521(11) . ?
C12 C13 1.531(11) . ?
C13 C14A 1.473(11) . ?
C15A C15B 0.77(3) . ?
C15A C16B 1.22(4) . ?
C15A C16A 1.50(5) . ?
C15B C16A 1.24(3) . ?
C15B C16B 1.549(14) . ?
C16A C16B 1.05(3) . ?
C16A C17 1.481(2) . ?
C16B C17 1.550(14) . ?
C17 C18 1.53(2) . ?
N2 C29 1.477(9) . ?
N2 C21B 1.482(12) . ?
N2 C24B 1.510(18) . ?
N2 C25B 1.51(2) . ?
N2 C21A 1.544(19) . ?
N2 C25A 1.56(3) . ?
N2 C24A 1.82(4) . ?
C21A C24B 1.03(3) . ?
C21A C22A 1.52(3) . ?
C21A C25B 1.71(3) . ?
C21B C24A 1.06(4) . ?
C21B C22B 1.53(2) . ?
C21B C25A 1.87(3) . ?
C22A C24B 0.87(3) . ?
C22A C23 1.69(3) . ?
C22B C24A 0.70(4) . ?
C22B C23 1.60(3) . ?
C23 C24A 1.45(3) . ?
C23 C24B 1.62(3) . ?
C24A C24B 1.95(4) . ?
C25A C25B 1.23(3) . ?
C25A C26 1.28(3) . ?
C25B C26 1.35(3) . ?
C26 C27 1.48(2) . ?
C27 C28B 1.10(3) . ?
C27 C28A 1.480(2) . ?
C28A C28B 1.71(7) . ?
Nd1A O31C 2.421(5) . ?
Nd1A O63C 2.440(4) . ?
Nd1A O72C 2.458(6) . ?
Nd1A O53C 2.464(4) . ?
Nd1A O41C 2.481(5) . ?
Nd1A O61C 2.489(4) . ?
Nd1A O71C 2.491(4) . ?
Nd1A O43C 2.499(4) . ?
Nd1A O51C 2.535(4) . ?
N3N S31 1.564(6) . ?
N3N S32 1.583(5) . ?
S31 O32N 1.417(5) . ?
S31 O31C 1.448(5) . ?
S31 C31 1.832(8) . ?
C31 F31 1.305(11) . ?
C31 F32 1.305(10) . ?
C31 F33 1.321(9) . ?
S32 O33N 1.420(5) . ?
S32 O34N 1.429(5) . ?
S32 C32 1.834(8) . ?
C32 F35 1.312(10) . ?
C32 F36 1.333(9) . ?
C32 F34 1.334(10) . ?
N4 S41 1.560(7) . ?
N4 S42 1.566(7) . ?
S41 O42N 1.414(6) . ?
S41 O41C 1.454(5) . ?
S41 C41 1.828(9) . ?
C41 F43 1.288(11) . ?
C41 F42 1.305(9) . ?
C41 F41 1.325(9) . ?
S42 O44N 1.420(6) . ?
S42 O43C 1.442(5) . ?
S42 C42 1.830(7) . ?
C42 F44 1.314(8) . ?
C42 F45 1.321(8) . ?
C42 F46 1.334(8) . ?
N5 S51 1.571(6) . ?
N5 S52 1.576(6) . ?
S51 O52N 1.412(5) . ?
S51 O51C 1.451(4) . ?
S51 C51 1.820(7) . ?
C51 F53 1.309(9) . ?
C51 F51 1.328(9) . ?
C51 F52 1.328(9) . ?
S52 O54C 1.394(5) . ?
S52 O53C 1.460(4) . ?
S52 C52 1.832(8) . ?
C52 F54 1.312(9) . ?
C52 F55 1.332(8) . ?
C52 F56 1.335(9) . ?
N6 S62A 1.560(2) . ?
N6 S61 1.569(5) . ?
N6 S62B 1.582(2) . ?
S61 O62A 1.408(5) . ?
S61 O61C 1.460(4) . ?
S61 C61 1.838(8) . ?
C61 F63 1.313(10) . ?
C61 F62 1.314(10) . ?
C61 F61 1.333(9) . ?
O63C S62B 1.451(4) . ?
O63C S62A 1.477(4) . ?
S62A S62B 0.863(6) . ?
S62A C62B 1.364(11) . ?
S62A F64B 1.674(15) . ?
S62A O64A 1.83(2) . ?
S62A C62A 1.94(3) . ?
O64A C62B 1.09(3) . ?
C62A O64B 0.667(18) . ?
C62A F65A 1.310(10) . ?
C62A F64A 1.315(10) . ?
C62A F66A 1.317(10) . ?
C62A S62B 1.33(2) . ?
C62A C62B 2.02(3) . ?
F64A O64B 1.711(18) . ?
F65A O64B 1.644(18) . ?
F65A F65B 1.67(2) . ?
F65A S62B 2.170(16) . ?
F66A O64B 0.652(18) . ?
F66A S62B 1.77(3) . ?
S62B O64B 1.4211(10) . ?
S62B C62B 1.814(12) . ?
C62B F64B 1.245(18) . ?
C62B F66B 1.331(8) . ?
C62B F65B 1.393(14) . ?
O71C S71B 1.468(5) . ?
O71C S71A 1.584(7) . ?
N71B N71A 0.80(15) . ?
N71B S72 1.570(2) . ?
N71B S71B 1.570(2) . ?
N71B S71A 1.78(3) . ?
S71A S71B 1.259(7) . ?
S71A C71B 1.378(12) . ?
S71A O72A 1.420(2) . ?
S71A N71A 1.49(4) . ?
S71A F73B 1.523(12) . ?
S71A C71A 1.82(3) . ?
O72A F73B 0.571(19) . ?
O72A C71B 1.33(2) . ?
C71A S71B 1.237(19) . ?
C71A F72A 1.316(10) . ?
C71A F71A 1.32(3) . ?
C71A C71B 1.32(3) . ?
C71A F73A 1.35(3) . ?
C71A O72B 1.36(3) . ?
C71A F72B 1.63(2) . ?
F71A O72B 0.820(17) . ?
F71A S71B 1.44(2) . ?
F72A F72B 0.72(2) . ?
F72A C71B 1.65(2) . ?
F73A F71B 1.28(2) . ?
F73A C71B 1.71(2) . ?
F73A S71B 2.130(17) . ?
S71B O72B 1.441(8) . ?
S71B C71B 1.828(13) . ?
S71B N71A 1.88(8) . ?
C71B F71B 1.315(15) . ?
C71B F72B 1.319(14) . ?
C71B F73B 1.376(17) . ?
O72C S72 1.441(5) . ?
S72 O73N 1.401(9) . ?
S72 N71A 1.54(5) . ?
S72 C72 1.790(11) . ?
C72 F74 1.275(11) . ?
C72 F76 1.298(11) . ?
C72 F75 1.322(14) . ?
